data_7005948
loop_
_publ_author_name
'Chen, Weilin'
'Li, Yangguang'
'Wang, Yonghui'
'Wang, Enbo'
'Su, Zhongmin'

_publ_section_title
;
 Building block approach to nanostructures: step-by-step assembly of
 large lanthanide-containing polytungstoarsenate aggregates.
;
_journal_issue 38
_journal_name_full 'Dalton transactions (Cambridge, England : 2003)'
_journal_page_first 4293
_journal_page_last 4301
_journal_paper_doi 10.1039/b707150g
_journal_year 2007
_chemical_formula_sum 'As4 Ce4 H120 K9 Na7 O196 W38'
_chemical_formula_weight 11616.25
_chemical_name_systematic
;
?
;
_space_group_IT_number 2
_symmetry_cell_setting triclinic
_symmetry_space_group_name_Hall '-P 1'
_symmetry_space_group_name_H-M 'P -1'
_atom_sites_solution_hydrogens none
_atom_sites_solution_primary direct
_atom_sites_solution_secondary difmap
_audit_creation_method SHELXL-97
_cell_angle_alpha 90.18(3)
_cell_angle_beta 101.97(3)
_cell_angle_gamma 91.08(3)
_cell_formula_units_Z 1
_cell_length_a 12.314(3)
_cell_length_b 17.953(4)
_cell_length_c 22.355(5)
_cell_measurement_temperature 293(2)
_cell_volume 4834(2)
_computing_structure_refinement 'SHELXL-97 (Sheldrick, 1997)'
_computing_structure_solution 'SHELXS-97 (Sheldrick, 1990)'
_diffrn_ambient_temperature 293(2)
_diffrn_detector_area_resol_mean 0.01
_diffrn_measured_fraction_theta_full 0.970
_diffrn_measured_fraction_theta_max 0.970
_diffrn_measurement_device_type 'Rigaku R-AXIS RAPID IP'
_diffrn_measurement_method Oscillation
_diffrn_radiation_monochromator graphite
_diffrn_radiation_source 'Rotation anode'
_diffrn_radiation_type MoK\a
_diffrn_radiation_wavelength 0.71073
_diffrn_reflns_av_R_equivalents 0.1196
_diffrn_reflns_av_sigmaI/netI 0.1684
_diffrn_reflns_limit_h_max 14
_diffrn_reflns_limit_h_min -14
_diffrn_reflns_limit_k_max 21
_diffrn_reflns_limit_k_min -21
_diffrn_reflns_limit_l_max 26
_diffrn_reflns_limit_l_min -26
_diffrn_reflns_number 37078
_diffrn_reflns_theta_full 25.00
_diffrn_reflns_theta_max 25.00
_diffrn_reflns_theta_min 3.01
_diffrn_standards_decay_% 0
_diffrn_standards_interval_count 0
_diffrn_standards_interval_time 0
_diffrn_standards_number 0
_exptl_absorpt_coefficient_mu 24.428
_exptl_absorpt_correction_T_max 0.0901
_exptl_absorpt_correction_T_min 0.0610
_exptl_absorpt_correction_type multi-scan
_exptl_absorpt_process_details 'ABSCOR by T.Higashi 8 March, 1995'
_exptl_crystal_colour yellow
_exptl_crystal_density_diffrn 3.991
_exptl_crystal_density_method 'not measured'
_exptl_crystal_description block
_exptl_crystal_F_000 5112
_exptl_crystal_size_max 0.26
_exptl_crystal_size_mid 0.23
_exptl_crystal_size_min 0.19
_refine_diff_density_max 3.528
_refine_diff_density_min -2.670
_refine_diff_density_rms 0.537
_refine_ls_extinction_method none
_refine_ls_goodness_of_fit_ref 1.036
_refine_ls_hydrogen_treatment none
_refine_ls_matrix_type full
_refine_ls_number_parameters 1068
_refine_ls_number_reflns 16525
_refine_ls_number_restraints 513
_refine_ls_restrained_S_all 1.024
_refine_ls_R_factor_all 0.1403
_refine_ls_R_factor_gt 0.0755
_refine_ls_shift/su_max 0.001
_refine_ls_shift/su_mean 0.000
_refine_ls_structure_factor_coef Fsqd
_refine_ls_weighting_details 'calc w=1/[\s^2^(Fo^2^)+(0.0462P)^2^+199.2006P] where P=(Fo^2^+2Fc^2^)/3'
_refine_ls_weighting_scheme calc
_refine_ls_wR_factor_gt 0.1485
_refine_ls_wR_factor_ref 0.1770
_reflns_number_gt 9673
_reflns_number_total 16525
_reflns_threshold_expression >2sigma(I)
_cod_data_source_file b707150g.txt
_cod_data_source_block p1
_cod_depositor_comments
;
The following automatic conversions were performed:
'_symmetry_cell_setting' value 'Triclinic' changed to 'triclinic'
according to '/home/saulius/struct/CIF-dictionaries/cif_core.dic'
dictionary named 'cif_core.dic' version 2.4.1 from 2010-06-29.

Automatic conversion script
Id: cif_fix_enum 1527 2010-12-29 10:47:43Z saulius 
;
_cod_original_cell_volume 4833.7(17)
_cod_original_sg_symbol_H-M P-1
_cod_original_formula_sum 'H120 As4 Ce4 K9 Na7 O196 W38'
_cod_database_code 7005948

loop_
_symmetry_equiv_pos_as_xyz
'x, y, z'
'-x, -y, -z'

loop_
_atom_site_label
_atom_site_type_symbol
_atom_site_fract_x
_atom_site_fract_y
_atom_site_fract_z
_atom_site_U_iso_or_equiv
_atom_site_adp_type
_atom_site_occupancy
_atom_site_symmetry_multiplicity
_atom_site_calc_flag
_atom_site_refinement_flags
_atom_site_disorder_assembly
_atom_site_disorder_group
W1 W 0.05345(12) 0.67062(8) 0.19465(6) 0.0266(3) Uani 1 1 d . . .
W2 W 0.07065(11) 0.90875(7) 0.33561(6) 0.0236(3) Uani 1 1 d . . .
W3 W -0.19202(11) 1.00698(8) 0.27427(6) 0.0255(3) Uani 1 1 d . . .
W4 W 0.47253(11) 0.83160(7) 0.41028(6) 0.0246(3) Uani 1 1 d . . .
W5 W 0.23373(11) 0.78843(7) 0.45447(6) 0.0237(3) Uani 1 1 d . . .
W6 W 0.40217(12) 0.65034(7) 0.43186(6) 0.0259(3) Uani 1 1 d . . .
W7 W 0.00519(12) 0.70581(8) 0.33494(6) 0.0250(3) Uani 1 1 d . . .
W8 W 0.03228(12) 1.09850(7) 0.39129(6) 0.0245(3) Uani 1 1 d . . .
W9 W 0.17270(12) 0.56489(7) 0.31740(6) 0.0264(3) Uani 1 1 d . . .
W10 W 0.05475(12) 1.09676(7) 0.07203(6) 0.0258(3) Uani 1 1 d . . .
W11 W 0.25111(12) 1.16724(8) 0.33898(6) 0.0266(3) Uani 1 1 d . . .
W12 W -0.22304(12) 1.16608(8) 0.19394(6) 0.0303(3) Uani 1 1 d . . .
W13 W 0.26217(12) 1.17408(7) 0.17718(6) 0.0273(3) Uani 1 1 d . . .
W14 W -0.17069(12) 1.00323(8) 0.12652(6) 0.0266(3) Uani 1 1 d . . .
W15 W 0.52599(12) 0.77760(8) 0.26139(6) 0.0263(3) Uani 1 1 d . . .
W16 W 0.00334(13) 1.25565(8) 0.30843(6) 0.0291(3) Uani 1 1 d . . .
W17 W 0.44757(12) 0.59708(8) 0.27735(6) 0.0274(3) Uani 1 1 d . . .
W18 W 0.32285(12) 0.69914(8) 0.15462(6) 0.0281(3) Uani 1 1 d . . .
W19 W 0.01285(13) 1.26038(8) 0.14289(6) 0.0303(3) Uani 1 1 d . . .
Ce1 Ce 0.08879(16) 0.86777(10) 0.11071(8) 0.0245(4) Uani 1 1 d . . .
Ce2 Ce 0.34645(18) 0.97093(11) 0.26348(9) 0.0321(5) Uani 1 1 d . . .
As1 As 0.0575(3) 1.07312(18) 0.23061(14) 0.0223(7) Uani 1 1 d . . .
As2 As 0.2621(3) 0.76466(17) 0.29480(14) 0.0211(7) Uani 1 1 d . . .
O1 O -0.261(2) 0.9597(14) 0.0653(10) 0.044(6) Uani 1 1 d U . .
O2 O -0.045(2) 0.6405(14) 0.1322(12) 0.051(7) Uani 1 1 d U . .
O3 O -0.029(2) 1.3459(15) 0.1140(12) 0.053(7) Uani 1 1 d U . .
O4 O -0.339(2) 1.2205(13) 0.1801(10) 0.038(6) Uani 1 1 d U . .
O5 O 0.010(2) 1.0837(13) 0.4643(10) 0.035(6) Uani 1 1 d U . .
O6 O -0.0914(16) 1.0732(10) 0.2104(8) 0.015(4) Uani 1 1 d U . .
O7 O 0.3598(17) 0.7131(10) 0.2623(8) 0.021(5) Uani 1 1 d U . .
O8 O 0.0306(18) 1.0958(11) -0.0060(9) 0.023(5) Uani 1 1 d U . .
O9 O 0.0917(17) 1.0047(10) 0.3738(8) 0.019(5) Uani 1 1 d U . .
O10 O -0.2652(17) 1.0924(10) 0.1342(8) 0.018(4) Uani 1 1 d U . .
O11 O 0.4540(19) 0.8591(11) 0.2489(9) 0.025(5) Uani 1 1 d U . .
O12 O 0.0263(18) 1.2781(11) 0.2293(9) 0.023(5) Uani 1 1 d U . .
O13 O -0.0160(19) 1.1994(12) 0.3806(10) 0.032(5) Uani 1 1 d U . .
O14 O -0.1289(18) 1.2187(11) 0.1525(9) 0.027(5) Uani 1 1 d U . .
O15 O 0.3729(18) 0.8431(10) 0.4666(9) 0.021(5) Uani 1 1 d U . .
O16 O 0.6608(19) 0.8023(12) 0.2565(10) 0.031(5) Uani 1 1 d U . .
O17 O 0.1772(17) 0.8696(11) 0.3997(9) 0.022(5) Uani 1 1 d U . .
O18 O 0.1998(16) 1.1472(10) 0.0929(8) 0.016(4) Uani 1 1 d U . .
O19 O 0.1578(19) 0.9238(12) 0.2859(10) 0.031(5) Uani 1 1 d U . .
O20 O 0.1509(19) 1.2560(12) 0.3439(9) 0.030(5) Uani 1 1 d U . .
O21 O -0.1046(19) 1.0603(12) 0.3399(9) 0.030(5) Uani 1 1 d U . .
O22 O 0.263(2) 0.6039(11) 0.3929(10) 0.030(5) Uani 1 1 d U . .
O23 O 0.189(2) 0.6508(12) 0.1690(10) 0.036(6) Uani 1 1 d U . .
O24 O 0.0586(19) 0.7684(12) 0.1827(9) 0.031(5) Uani 1 1 d U . .
O25 O 0.1648(18) 1.2656(11) 0.1569(9) 0.024(5) Uani 1 1 d U . .
O26 O 0.0788(18) 1.1375(11) 0.1736(9) 0.024(5) Uani 1 1 d U . .
O27 O 0.2365(17) 0.9264(10) 0.1755(8) 0.019(5) Uani 1 1 d U . .
O28 O 0.1600(18) 0.6901(11) 0.2912(9) 0.023(5) Uani 1 1 d U . .
O29 O -0.0637(18) 0.9405(12) 0.2877(9) 0.029(5) Uani 1 1 d U . .
O30 O 0.0454(18) 0.6051(11) 0.3487(9) 0.025(5) Uani 1 1 d U . .
O31 O 0.0768(19) 0.5702(11) 0.2394(9) 0.029(5) Uani 1 1 d U . .
O32 O 0.3969(18) 0.6013(11) 0.1950(8) 0.023(5) Uani 1 1 d U . .
O33 O 0.110(2) 0.7328(11) 0.4105(10) 0.033(6) Uani 1 1 d U . .
O34 O 0.1040(19) 1.0094(12) 0.0923(10) 0.030(5) Uani 1 1 d U . .
O35 O 0.520(2) 0.5168(11) 0.2825(10) 0.030(5) Uani 1 1 d U . .
O36 O -0.0907(18) 1.0702(11) 0.0840(9) 0.024(5) Uani 1 1 d U . .
O37 O 0.2592(18) 0.7854(11) 0.1454(9) 0.023(5) Uani 1 1 d U . .
O38 O -0.1341(19) 1.2112(12) 0.2678(9) 0.031(5) Uani 1 1 d U . .
O39 O 0.304(2) 1.0819(12) 0.2013(10) 0.034(6) Uani 1 1 d U . .
O40 O 0.5329(19) 0.7881(11) 0.3479(9) 0.028(5) Uani 1 1 d U . .
O41 O 0.185(2) 0.8127(12) 0.5162(10) 0.036(6) Uani 1 1 d U . .
O42 O 0.322(2) 0.6711(13) 0.0804(10) 0.040(6) Uani 1 1 d U . .
O43 O -0.2712(19) 1.0931(12) 0.2506(9) 0.028(5) Uani 1 1 d U . .
O44 O -0.039(2) 1.3380(14) 0.3317(11) 0.047(7) Uani 1 1 d U . .
O45 O -0.281(2) 0.9603(13) 0.3121(10) 0.037(6) Uani 1 1 d U . .
O46 O 0.586(2) 0.8789(12) 0.4539(10) 0.035(6) Uani 1 1 d U . .
O47 O -0.0538(19) 0.9431(11) 0.1455(9) 0.029(5) Uani 1 1 d U . .
O48 O -0.048(2) 0.6849(13) 0.2525(10) 0.041(6) Uani 1 1 d U . .
O49 O 0.290(2) 1.0744(12) 0.3265(10) 0.034(6) Uani 1 1 d U . .
O50 O -0.115(2) 0.7035(12) 0.3615(10) 0.036(6) Uani 1 1 d U . .
O51 O 0.473(2) 0.7427(13) 0.1771(10) 0.035(6) Uani 1 1 d U . .
O52 O 0.3049(19) 0.6998(12) 0.4819(9) 0.029(5) Uani 1 1 d U . .
O53 O 0.402(2) 0.9034(12) 0.3615(10) 0.033(6) Uani 1 1 d U . .
O54 O 0.383(2) 1.2157(13) 0.1661(10) 0.035(6) Uani 1 1 d U . .
O55 O 0.2990(18) 0.5617(10) 0.2842(9) 0.022(5) Uani 1 1 d U . .
O56 O 0.564(2) 0.6665(12) 0.2816(10) 0.033(6) Uani 1 1 d U . .
O57 O -0.2374(19) 0.9672(12) 0.1927(10) 0.030(5) Uani 1 1 d U . .
O58 O 0.260(2) 1.2032(13) 0.2609(10) 0.038(6) Uani 1 1 d U . .
O59 O 0.458(2) 0.6212(13) 0.3645(10) 0.037(6) Uani 1 1 d U . .
O60 O 0.5022(19) 0.7292(12) 0.4546(9) 0.029(5) Uani 1 1 d U . .
O61 O 0.1509(18) 0.4722(11) 0.3345(9) 0.027(5) Uani 1 1 d U . .
O62 O 0.0186(19) 0.8082(12) 0.3127(10) 0.030(5) Uani 1 1 d U . .
O63 O -0.0361(19) 0.8964(12) 0.4068(10) 0.032(6) Uani 1 1 d U . .
O64 O 0.3226(19) 0.7535(13) 0.3745(10) 0.033(6) Uani 1 1 d U . .
O65 O 0.0765(17) 1.1363(11) 0.2943(9) 0.023(5) Uani 1 1 d U . .
O66 O 0.369(2) 1.2066(13) 0.3869(10) 0.037(6) Uani 1 1 d U . .
O67 O 0.458(2) 0.5841(11) 0.4853(9) 0.031(5) Uani 1 1 d U . .
O68 O 0.1826(18) 1.1341(11) 0.4089(9) 0.025(5) Uani 1 1 d U . .
O69 O 0.0011(19) 1.2091(12) 0.0728(9) 0.030(5) Uani 1 1 d U . .
O1W O -0.125(2) 0.8025(15) 0.0825(12) 0.054(7) Uani 1 1 d U . .
O2W O 0.073(2) 0.7487(12) 0.0423(10) 0.041(6) Uani 1 1 d U . .
O3W O 0.519(2) 1.0323(14) 0.3195(12) 0.047(7) Uani 1 1 d U . .
O4W O 0.214(2) 0.8912(14) 0.0340(11) 0.047(7) Uani 1 1 d U . .
O5W O 0.490(3) 0.9947(17) 0.1900(14) 0.068(9) Uani 1 1 d U . .
K1 K 0.8376(7) 0.8175(4) 0.2033(4) 0.041(2) Uani 1 1 d . . .
K2 K 0.3206(8) 1.0075(5) 0.4503(4) 0.051(2) Uani 1 1 d . . .
K3 K 0.0000 0.5000 0.5000 0.054(3) Uani 1 2 d SD . .
K4 K 0.7271(8) 0.7456(6) 0.5102(4) 0.064(3) Uani 1 1 d . . .
K5 K 0.5935(11) 0.3961(7) 0.3226(5) 0.087(4) Uani 1 1 d . . .
Na1 Na 0.3370(11) 1.0156(7) 0.0772(6) 0.036(3) Uani 1 1 d . . .
Na2 Na 0.2663(14) 0.8199(9) 0.6415(7) 0.053(4) Uani 1 1 d U . .
Na3 Na 0.248(2) 0.3750(14) 0.2622(12) 0.087(8) Uani 0.82 1 d PU . .
Na4 Na 0.738(3) 0.5994(18) 0.2405(15) 0.091(9) Uani 0.68 1 d PU . .
O6W O 0.041(3) 1.2738(15) 0.4923(12) 0.059(8) Uani 1 1 d U . .
O7W O 0.705(2) 0.6396(15) 0.4132(12) 0.056(8) Uani 1 1 d U . .
O8W O 0.231(3) 0.9841(17) 0.5512(13) 0.068(9) Uani 1 1 d U . .
O9W O 0.775(2) 0.8255(15) 0.4011(13) 0.057(8) Uani 1 1 d U . .
O10W O -0.168(2) 0.4158(18) 0.5087(17) 0.104(13) Uiso 1 1 d D . .
O11W O 0.641(4) 0.485(3) 0.425(2) 0.080(15) Uiso 0.68 1 d P . .
O12W O 0.773(5) 0.475(3) 0.310(3) 0.094(18) Uiso 0.64 1 d P . .
O13W O 0.561(4) 0.297(3) 0.394(2) 0.107(16) Uiso 0.82 1 d P . .
O14W O 0.528(4) 1.075(3) 0.435(2) 0.104(16) Uiso 0.79 1 d P . .
O15W O 0.684(4) 0.601(3) 0.563(2) 0.116(17) Uiso 0.85 1 d P . .
O16W O 0.504(7) 1.105(4) 0.088(4) 0.11(3) Uiso 0.51 1 d P . .
O17W O 0.208(5) 0.482(3) 0.161(2) 0.100(16) Uiso 0.76 1 d P . .
O18W O 0.439(9) 0.364(6) 0.204(5) 0.10(3) Uiso 0.36 1 d P . .
O19W O -0.120(4) 0.539(3) 0.3962(12) 0.110(17) Uiso 0.77 1 d PD . .
O20W O 0.096(4) 0.399(2) 0.448(2) 0.126(18) Uiso 0.86 1 d PD . .
O21W O 0.766(4) 0.335(3) 0.391(2) 0.089(15) Uiso 0.72 1 d P . .
O22W O 0.464(4) 0.802(2) 0.710(2) 0.099(14) Uiso 0.84 1 d P . .
O23W O 0.656(5) 0.733(3) 0.123(3) 0.108(19) Uiso 0.69 1 d P . .
OW1 O -0.083(4) 0.454(2) 0.2185(18) 0.093(13) Uiso 0.88 1 d P . .
OW2 O 0.313(5) 0.772(3) -0.017(3) 0.103(19) Uiso 0.64 1 d P . .
OW3 O 0.735(7) 0.574(4) 0.107(4) 0.09(2) Uiso 0.43 1 d P . .
OW4 O 0.495(9) 0.881(5) 0.111(4) 0.11(3) Uiso 0.41 1 d P . .
OW5 O 0.536(8) 0.518(5) 0.134(4) 0.09(3) Uiso 0.40 1 d P . .
OW6 O 0.222(7) 1.281(4) 0.018(4) 0.09(3) Uiso 0.45 1 d P . .

loop_
_atom_site_aniso_label
_atom_site_aniso_U_11
_atom_site_aniso_U_22
_atom_site_aniso_U_33
_atom_site_aniso_U_23
_atom_site_aniso_U_13
_atom_site_aniso_U_12
W1 0.0243(8) 0.0314(7) 0.0234(7) 0.0028(6) 0.0035(6) -0.0005(6)
W2 0.0166(8) 0.0298(7) 0.0244(7) 0.0055(6) 0.0037(6) 0.0065(6)
W3 0.0171(8) 0.0359(8) 0.0236(7) 0.0051(6) 0.0041(6) 0.0066(6)
W4 0.0167(8) 0.0320(7) 0.0237(7) 0.0042(6) 0.0005(6) 0.0048(6)
W5 0.0194(8) 0.0311(7) 0.0211(6) 0.0044(6) 0.0050(6) 0.0051(6)
W6 0.0214(8) 0.0304(7) 0.0256(7) 0.0076(6) 0.0033(6) 0.0069(6)
W7 0.0182(8) 0.0322(7) 0.0251(7) 0.0035(6) 0.0056(6) 0.0004(6)
W8 0.0212(8) 0.0322(7) 0.0203(6) 0.0009(6) 0.0046(6) 0.0064(6)
W9 0.0251(8) 0.0267(7) 0.0271(7) 0.0057(6) 0.0045(6) 0.0009(6)
W10 0.0261(8) 0.0312(7) 0.0192(6) 0.0041(6) 0.0021(6) 0.0038(6)
W11 0.0220(8) 0.0324(8) 0.0249(7) -0.0007(6) 0.0032(6) 0.0027(6)
W12 0.0230(8) 0.0388(8) 0.0288(7) 0.0078(7) 0.0033(6) 0.0141(6)
W13 0.0265(8) 0.0284(7) 0.0276(7) 0.0037(6) 0.0064(6) 0.0013(6)
W14 0.0197(8) 0.0370(8) 0.0219(7) 0.0047(6) 0.0009(6) 0.0042(6)
W15 0.0190(8) 0.0320(7) 0.0296(7) 0.0035(6) 0.0085(6) 0.0059(6)
W16 0.0332(9) 0.0297(7) 0.0244(7) 0.0033(6) 0.0052(6) 0.0096(6)
W17 0.0244(8) 0.0291(7) 0.0295(7) 0.0021(6) 0.0068(6) 0.0077(6)
W18 0.0268(9) 0.0335(8) 0.0244(7) 0.0030(6) 0.0057(6) 0.0058(6)
W19 0.0349(9) 0.0313(8) 0.0250(7) 0.0062(6) 0.0060(6) 0.0097(7)
Ce1 0.0225(11) 0.0312(10) 0.0201(9) 0.0045(8) 0.0047(8) 0.0047(8)
Ce2 0.0270(12) 0.0410(12) 0.0281(10) 0.0039(9) 0.0049(9) 0.0075(9)
As1 0.0154(18) 0.0305(18) 0.0202(16) 0.0048(14) 0.0014(13) 0.0044(14)
As2 0.0175(18) 0.0254(17) 0.0208(16) 0.0032(14) 0.0044(14) 0.0039(14)
O1 0.045(10) 0.057(10) 0.034(9) -0.004(8) 0.018(8) -0.002(8)
O2 0.047(11) 0.054(10) 0.051(10) 0.002(8) 0.005(8) 0.001(8)
O3 0.060(11) 0.057(10) 0.048(10) 0.004(8) 0.020(8) 0.016(8)
O4 0.032(10) 0.045(9) 0.035(9) 0.005(8) 0.003(8) 0.008(8)
O5 0.035(10) 0.043(9) 0.027(8) 0.004(7) 0.007(7) 0.004(8)
O6 0.013(6) 0.014(5) 0.019(5) -0.002(4) 0.003(4) 0.006(4)
O7 0.024(9) 0.020(8) 0.019(8) -0.003(7) 0.007(7) -0.005(7)
O8 0.025(9) 0.027(8) 0.018(8) 0.002(7) 0.006(7) 0.001(7)
O9 0.017(8) 0.019(8) 0.019(8) -0.009(7) 0.002(7) -0.007(7)
O10 0.018(8) 0.023(8) 0.010(7) 0.000(7) -0.005(6) 0.003(7)
O11 0.031(9) 0.021(8) 0.025(8) -0.001(7) 0.009(7) 0.000(7)
O12 0.024(9) 0.026(8) 0.021(8) 0.016(7) 0.006(7) -0.003(7)
O13 0.027(9) 0.037(9) 0.030(8) -0.006(7) 0.005(7) 0.014(7)
O14 0.025(9) 0.030(8) 0.024(8) 0.004(7) 0.002(7) -0.001(7)
O15 0.029(9) 0.015(8) 0.019(8) 0.003(7) 0.003(7) 0.007(7)
O16 0.031(9) 0.032(9) 0.036(9) -0.003(7) 0.020(7) -0.006(7)
O17 0.016(8) 0.023(8) 0.027(8) 0.012(7) 0.008(7) 0.008(7)
O18 0.017(6) 0.015(6) 0.018(5) -0.003(4) 0.005(4) 0.004(4)
O19 0.030(9) 0.034(9) 0.032(9) 0.010(7) 0.011(7) 0.002(7)
O20 0.027(9) 0.033(9) 0.027(8) -0.007(7) 0.002(7) 0.000(7)
O21 0.028(9) 0.034(9) 0.032(9) 0.006(7) 0.014(7) 0.006(7)
O22 0.033(9) 0.023(8) 0.034(9) 0.008(7) 0.009(7) -0.006(7)
O23 0.034(10) 0.040(9) 0.038(9) -0.005(8) 0.021(8) -0.002(8)
O24 0.029(9) 0.038(9) 0.030(8) 0.000(7) 0.013(7) 0.014(7)
O25 0.025(9) 0.024(8) 0.023(8) -0.003(7) 0.008(7) 0.000(7)
O26 0.024(9) 0.026(8) 0.024(8) 0.004(7) 0.007(7) 0.016(7)
O27 0.021(6) 0.016(6) 0.018(6) 0.003(4) -0.001(4) 0.000(4)
O28 0.022(9) 0.021(8) 0.023(8) -0.002(7) 0.000(7) 0.004(7)
O29 0.022(9) 0.038(9) 0.030(8) -0.008(7) 0.012(7) 0.012(7)
O30 0.023(9) 0.023(8) 0.026(8) -0.001(7) 0.000(7) -0.009(7)
O31 0.031(9) 0.027(8) 0.032(8) 0.003(7) 0.013(7) -0.001(7)
O32 0.031(9) 0.025(8) 0.016(8) -0.006(7) 0.008(7) 0.004(7)
O33 0.037(10) 0.025(8) 0.036(9) 0.000(7) 0.006(8) 0.003(7)
O34 0.019(9) 0.036(9) 0.033(9) 0.005(7) 0.001(7) 0.005(7)
O35 0.036(9) 0.021(8) 0.033(9) 0.007(7) 0.007(7) -0.005(7)
O36 0.027(9) 0.028(8) 0.019(8) 0.013(7) 0.010(7) 0.006(7)
O37 0.022(9) 0.020(8) 0.027(8) 0.003(7) -0.001(7) 0.009(7)
O38 0.032(9) 0.033(9) 0.027(8) -0.007(7) 0.008(7) 0.001(7)
O39 0.039(10) 0.032(9) 0.031(9) 0.007(7) 0.005(8) -0.010(7)
O40 0.029(9) 0.026(8) 0.028(8) -0.002(7) 0.004(7) -0.001(7)
O41 0.034(10) 0.038(9) 0.039(9) -0.006(8) 0.017(8) 0.001(7)
O42 0.042(10) 0.043(9) 0.039(9) -0.001(8) 0.014(8) 0.000(8)
O43 0.025(9) 0.032(9) 0.027(8) 0.005(7) 0.007(7) -0.003(7)
O44 0.047(10) 0.046(10) 0.052(10) 0.006(8) 0.014(8) 0.017(8)
O45 0.032(10) 0.040(9) 0.039(9) 0.013(8) 0.007(8) 0.000(8)
O46 0.036(10) 0.035(9) 0.035(9) 0.000(8) 0.007(8) -0.008(8)
O47 0.026(9) 0.026(8) 0.029(8) 0.005(7) -0.007(7) 0.016(7)
O48 0.045(10) 0.042(9) 0.035(9) 0.009(8) 0.007(8) -0.001(8)
O49 0.028(9) 0.038(9) 0.037(9) 0.009(8) 0.008(8) -0.001(7)
O50 0.031(10) 0.037(9) 0.044(9) 0.006(8) 0.019(8) -0.001(7)
O51 0.030(9) 0.042(9) 0.035(9) -0.005(8) 0.013(8) 0.005(7)
O52 0.026(9) 0.029(8) 0.030(8) 0.000(7) 0.001(7) -0.006(7)
O53 0.036(10) 0.034(9) 0.033(9) 0.009(7) 0.011(8) 0.015(7)
O54 0.028(9) 0.046(9) 0.032(9) 0.009(8) 0.010(7) 0.000(8)
O55 0.026(9) 0.019(8) 0.023(8) 0.013(7) 0.014(7) 0.005(7)
O56 0.032(9) 0.037(9) 0.034(9) -0.004(7) 0.013(7) 0.004(7)
O57 0.030(9) 0.034(9) 0.030(8) 0.000(7) 0.014(7) -0.002(7)
O58 0.034(10) 0.041(9) 0.037(9) 0.002(8) 0.004(8) -0.002(8)
O59 0.033(10) 0.040(9) 0.035(9) 0.005(8) 0.001(8) -0.004(8)
O60 0.035(9) 0.036(9) 0.019(8) 0.005(7) 0.013(7) 0.002(7)
O61 0.027(9) 0.025(8) 0.029(8) -0.002(7) 0.009(7) -0.016(7)
O62 0.026(9) 0.033(9) 0.035(9) 0.001(7) 0.013(7) 0.003(7)
O63 0.031(9) 0.033(9) 0.031(9) -0.001(7) 0.005(7) -0.004(7)
O64 0.026(9) 0.047(9) 0.029(8) -0.002(8) 0.011(7) 0.004(7)
O65 0.018(9) 0.023(8) 0.029(8) -0.003(7) 0.008(7) -0.002(7)
O66 0.035(10) 0.046(9) 0.028(9) -0.011(8) 0.002(7) -0.001(8)
O67 0.037(9) 0.027(8) 0.030(8) 0.009(7) 0.012(7) 0.004(7)
O68 0.019(9) 0.036(9) 0.021(8) 0.009(7) 0.008(7) -0.002(7)
O69 0.029(7) 0.033(6) 0.027(6) 0.006(4) 0.004(4) 0.003(4)
O1W 0.057(11) 0.061(11) 0.048(10) 0.007(8) 0.020(8) -0.011(8)
O2W 0.049(10) 0.033(9) 0.038(9) -0.006(8) 0.002(8) 0.013(8)
O3W 0.041(10) 0.044(10) 0.055(10) 0.001(8) 0.006(8) 0.012(8)
O4W 0.049(11) 0.046(10) 0.046(10) 0.007(8) 0.011(8) 0.005(8)
O5W 0.063(12) 0.071(12) 0.072(12) -0.002(9) 0.016(9) 0.000(9)
K1 0.038(5) 0.045(5) 0.043(5) 0.007(4) 0.016(4) 0.000(4)
K2 0.048(6) 0.053(5) 0.051(5) 0.004(5) 0.004(5) 0.002(5)
K3 0.053(9) 0.049(8) 0.060(8) 0.005(7) 0.014(7) -0.004(7)
K4 0.036(6) 0.090(8) 0.063(6) -0.029(6) 0.005(5) 0.009(5)
K5 0.101(11) 0.088(8) 0.089(8) 0.048(7) 0.051(8) 0.049(7)
Na1 0.021(8) 0.038(8) 0.050(8) -0.007(7) 0.011(7) 0.002(6)
Na2 0.047(8) 0.074(8) 0.041(7) -0.005(6) 0.017(6) 0.020(6)
Na3 0.093(11) 0.078(10) 0.094(11) -0.014(8) 0.027(9) 0.006(8)
Na4 0.087(13) 0.093(12) 0.097(12) -0.006(9) 0.027(9) -0.001(9)
O6W 0.056(11) 0.061(11) 0.057(11) -0.005(8) 0.009(8) 0.002(8)
O7W 0.055(11) 0.064(11) 0.049(10) 0.000(8) 0.009(8) 0.001(8)
O8W 0.067(12) 0.072(12) 0.066(11) 0.001(9) 0.016(9) -0.001(9)
O9W 0.043(11) 0.062(11) 0.065(11) 0.001(8) 0.013(8) 0.000(8)

loop_
_atom_type_symbol
_atom_type_description
_atom_type_scat_dispersion_real
_atom_type_scat_dispersion_imag
_atom_type_scat_source
O O 0.0106 0.0060 'International Tables Vol C Tables 4.2.6.8 and 6.1.1.4'
As As 0.0499 2.0058 'International Tables Vol C Tables 4.2.6.8 and 6.1.1.4'
W W -0.8490 6.8722 'International Tables Vol C Tables 4.2.6.8 and 6.1.1.4'
Ce Ce -0.2486 2.6331 'International Tables Vol C Tables 4.2.6.8 and 6.1.1.4'
K K 0.2009 0.2494 'International Tables Vol C Tables 4.2.6.8 and 6.1.1.4'
Na Na 0.0362 0.0249 'International Tables Vol C Tables 4.2.6.8 and 6.1.1.4'
H H 0.0000 0.0000 'International Tables Vol C Tables 4.2.6.8 and 6.1.1.4'

loop_
_geom_angle_atom_site_label_1
_geom_angle_atom_site_label_2
_geom_angle_atom_site_label_3
_geom_angle
_geom_angle_site_symmetry_1
_geom_angle_site_symmetry_3
_geom_angle_publ_flag
O2 W1 O24 102.3(12) . . ?
O2 W1 O23 102.0(11) . . ?
O24 W1 O23 95.3(10) . . ?
O2 W1 O48 97.8(11) . . ?
O24 W1 O48 90.4(9) . . ?
O23 W1 O48 157.6(10) . . ?
O2 W1 O31 97.7(11) . . ?
O24 W1 O31 159.2(9) . . ?
O23 W1 O31 85.8(9) . . ?
O48 W1 O31 81.4(9) . . ?
O2 W1 O28 165.1(10) . . ?
O24 W1 O28 88.5(9) . . ?
O23 W1 O28 86.9(9) . . ?
O48 W1 O28 71.6(9) . . ?
O31 W1 O28 70.8(8) . . ?
O2 W1 K1 82.6(9) . 1_455 ?
O24 W1 K1 50.1(7) . 1_455 ?
O23 W1 K1 144.9(7) . 1_455 ?
O48 W1 K1 48.1(7) . 1_455 ?
O31 W1 K1 128.6(6) . 1_455 ?
O28 W1 K1 97.0(5) . 1_455 ?
O19 W2 O29 100.3(10) . . ?
O19 W2 O17 96.9(10) . . ?
O29 W2 O17 162.8(9) . . ?
O19 W2 O9 96.4(9) . . ?
O29 W2 O9 89.3(9) . . ?
O17 W2 O9 90.0(9) . . ?
O19 W2 O62 100.6(9) . . ?
O29 W2 O62 86.7(10) . . ?
O17 W2 O62 88.9(9) . . ?
O9 W2 O62 163.0(8) . . ?
O19 W2 O63 175.0(9) . . ?
O29 W2 O63 81.9(9) . . ?
O17 W2 O63 81.1(8) . . ?
O9 W2 O63 79.1(8) . . ?
O62 W2 O63 84.0(8) . . ?
O19 W2 K2 81.3(8) . . ?
O29 W2 K2 134.9(7) . . ?
O17 W2 K2 49.3(6) . . ?
O9 W2 K2 46.2(6) . . ?
O62 W2 K2 137.8(7) . . ?
O63 W2 K2 94.0(6) . . ?
O19 W2 K1 91.7(8) . 1_455 ?
O29 W2 K1 44.8(6) . 1_455 ?
O17 W2 K1 133.8(6) . 1_455 ?
O9 W2 K1 134.1(6) . 1_455 ?
O62 W2 K1 44.9(7) . 1_455 ?
O63 W2 K1 93.0(6) . 1_455 ?
K2 W2 K1 172.82(18) . 1_455 ?
O45 W3 O43 100.9(10) . . ?
O45 W3 O21 100.0(10) . . ?
O43 W3 O21 89.2(9) . . ?
O45 W3 O57 101.7(10) . . ?
O43 W3 O57 90.2(9) . . ?
O21 W3 O57 158.0(9) . . ?
O45 W3 O29 101.7(10) . . ?
O43 W3 O29 157.1(9) . . ?
O21 W3 O29 83.0(9) . . ?
O57 W3 O29 89.1(9) . . ?
O45 W3 O6 171.8(10) . . ?
O43 W3 O6 74.0(8) . . ?
O21 W3 O6 86.5(8) . . ?
O57 W3 O6 72.2(8) . . ?
O29 W3 O6 84.1(8) . . ?
O45 W3 K1 84.6(8) . 1_455 ?
O43 W3 K1 136.4(6) . 1_455 ?
O21 W3 K1 132.9(7) . 1_455 ?
O57 W3 K1 46.7(7) . 1_455 ?
O29 W3 K1 50.6(6) . 1_455 ?
O6 W3 K1 94.7(4) . 1_455 ?
O46 W4 O53 103.1(11) . . ?
O46 W4 O40 102.8(10) . . ?
O53 W4 O40 94.1(9) . . ?
O46 W4 O15 97.0(9) . . ?
O53 W4 O15 91.0(9) . . ?
O40 W4 O15 157.9(9) . . ?
O46 W4 O60 96.4(10) . . ?
O53 W4 O60 160.1(10) . . ?
O40 W4 O60 85.6(8) . . ?
O15 W4 O60 82.4(8) . . ?
O46 W4 O64 165.8(9) . . ?
O53 W4 O64 88.2(10) . . ?
O40 W4 O64 84.6(8) . . ?
O15 W4 O64 74.1(8) . . ?
O60 W4 O64 71.9(9) . . ?
O46 W4 K4 53.3(8) . . ?
O53 W4 K4 153.5(8) . . ?
O40 W4 K4 81.6(7) . . ?
O15 W4 K4 102.8(6) . . ?
O60 W4 K4 46.2(7) . . ?
O64 W4 K4 117.2(6) . . ?
O46 W4 K2 81.4(8) . . ?
O53 W4 K2 49.6(7) . . ?
O40 W4 K2 142.7(7) . . ?
O15 W4 K2 50.1(6) . . ?
O60 W4 K2 131.3(5) . . ?
O64 W4 K2 100.2(6) . . ?
K4 W4 K2 125.98(19) . . ?
O41 W5 O52 100.5(10) . . ?
O41 W5 O33 99.9(10) . . ?
O52 W5 O33 90.2(9) . . ?
O41 W5 O15 102.5(10) . . ?
O52 W5 O15 92.0(9) . . ?
O33 W5 O15 156.7(8) . . ?
O41 W5 O17 100.1(10) . . ?
O52 W5 O17 159.4(8) . . ?
O33 W5 O17 85.2(9) . . ?
O15 W5 O17 84.7(8) . . ?
O41 W5 O64 173.7(10) . . ?
O52 W5 O64 75.9(9) . . ?
O33 W5 O64 85.4(9) . . ?
O15 W5 O64 72.7(8) . . ?
O17 W5 O64 83.8(8) . . ?
O41 W5 K2 84.6(8) . . ?
O52 W5 K2 136.7(7) . . ?
O33 W5 K2 131.7(7) . . ?
O15 W5 K2 45.5(6) . . ?
O17 W5 K2 47.1(6) . . ?
O64 W5 K2 94.5(6) . . ?
O67 W6 O59 101.5(10) . . ?
O67 W6 O60 100.8(10) . . ?
O59 W6 O60 95.8(9) . . ?
O67 W6 O22 102.2(10) . . ?
O59 W6 O22 87.5(10) . . ?
O60 W6 O22 155.6(10) . . ?
O67 W6 O52 97.2(9) . . ?
O59 W6 O52 160.1(10) . . ?
O60 W6 O52 87.0(9) . . ?
O22 W6 O52 82.1(9) . . ?
O67 W6 O64 169.7(8) . . ?
O59 W6 O64 88.2(9) . . ?
O60 W6 O64 74.4(9) . . ?
O22 W6 O64 81.6(9) . . ?
O52 W6 O64 73.6(8) . . ?
O50 W7 O48 101.1(11) . . ?
O50 W7 O30 98.7(10) . . ?
O48 W7 O30 90.2(9) . . ?
O50 W7 O62 103.1(10) . . ?
O48 W7 O62 87.7(10) . . ?
O30 W7 O62 158.1(9) . . ?
O50 W7 O33 99.3(10) . . ?
O48 W7 O33 159.5(10) . . ?
O30 W7 O33 88.9(9) . . ?
O62 W7 O33 85.7(9) . . ?
O50 W7 O28 170.7(9) . . ?
O48 W7 O28 73.2(9) . . ?
O30 W7 O28 74.3(8) . . ?
O62 W7 O28 84.2(8) . . ?
O33 W7 O28 86.9(8) . . ?
O50 W7 K1 84.6(8) . 1_455 ?
O48 W7 K1 46.9(8) . 1_455 ?
O30 W7 K1 136.3(6) . 1_455 ?
O62 W7 K1 49.3(7) . 1_455 ?
O33 W7 K1 133.9(6) . 1_455 ?
O28 W7 K1 96.2(5) . 1_455 ?
O5 W8 O68 101.1(10) . . ?
O5 W8 O13 99.1(10) . . ?
O68 W8 O13 89.3(10) . . ?
O5 W8 O9 101.4(9) . . ?
O68 W8 O9 85.8(9) . . ?
O13 W8 O9 159.5(8) . . ?
O5 W8 O21 102.5(10) . . ?
O68 W8 O21 155.8(8) . . ?
O13 W8 O21 92.1(9) . . ?
O9 W8 O21 84.5(9) . . ?
O5 W8 O65 171.8(9) . . ?
O68 W8 O65 73.2(8) . . ?
O13 W8 O65 75.3(8) . . ?
O9 W8 O65 84.2(7) . . ?
O21 W8 O65 83.9(8) . . ?
O5 W8 K2 85.8(8) . . ?
O68 W8 K2 45.2(6) . . ?
O13 W8 K2 133.8(7) . . ?
O9 W8 K2 47.6(6) . . ?
O21 W8 K2 131.9(6) . . ?
O65 W8 K2 93.8(5) . . ?
O61 W9 O55 103.0(9) . . ?
O61 W9 O31 99.7(9) . . ?
O55 W9 O31 92.8(9) . . ?
O61 W9 O22 103.2(9) . . ?
O55 W9 O22 89.3(9) . . ?
O31 W9 O22 155.9(9) . . ?
O61 W9 O30 96.5(9) . . ?
O55 W9 O30 160.5(8) . . ?
O31 W9 O30 85.1(9) . . ?
O22 W9 O30 85.1(9) . . ?
O61 W9 O28 167.5(9) . . ?
O55 W9 O28 87.8(8) . . ?
O31 W9 O28 73.1(8) . . ?
O22 W9 O28 83.0(8) . . ?
O30 W9 O28 73.0(8) . . ?
O8 W10 O34 104.1(10) . . ?
O8 W10 O36 100.0(9) . . ?
O34 W10 O36 92.2(10) . . ?
O8 W10 O18 101.6(9) . . ?
O34 W10 O18 95.3(9) . . ?
O36 W10 O18 154.6(7) . . ?
O8 W10 O69 91.3(9) . . ?
O34 W10 O69 164.6(9) . . ?
O36 W10 O69 85.4(8) . . ?
O18 W10 O69 81.0(8) . . ?
O8 W10 O26 162.1(8) . . ?
O34 W10 O26 93.5(9) . . ?
O36 W10 O26 82.5(8) . . ?
O18 W10 O26 72.9(7) . . ?
O69 W10 O26 71.1(7) . . ?
O66 W11 O49 103.9(11) . . ?
O66 W11 O58 103.4(11) . . ?
O49 W11 O58 96.2(10) . . ?
O66 W11 O68 93.8(10) . . ?
O49 W11 O68 91.2(9) . . ?
O58 W11 O68 159.0(10) . . ?
O66 W11 O20 95.5(10) . . ?
O49 W11 O20 159.4(10) . . ?
O58 W11 O20 86.0(9) . . ?
O68 W11 O20 80.4(9) . . ?
O66 W11 O65 164.0(9) . . ?
O49 W11 O65 89.0(9) . . ?
O58 W11 O65 84.3(9) . . ?
O68 W11 O65 76.2(8) . . ?
O20 W11 O65 70.8(8) . . ?
O66 W11 K4 51.9(7) . 2_676 ?
O49 W11 K4 124.8(7) . 2_676 ?
O58 W11 K4 134.2(7) . 2_676 ?
O68 W11 K4 51.0(6) . 2_676 ?
O20 W11 K4 63.1(6) . 2_676 ?
O65 W11 K4 112.8(5) . 2_676 ?
O66 W11 K2 81.2(8) . . ?
O49 W11 K2 49.8(7) . . ?
O58 W11 K2 145.1(7) . . ?
O68 W11 K2 48.9(6) . . ?
O20 W11 K2 128.5(6) . . ?
O65 W11 K2 100.6(5) . . ?
K4 W11 K2 75.9(2) 2_676 . ?
O4 W12 O10 100.6(10) . . ?
O4 W12 O14 101.4(10) . . ?
O10 W12 O14 95.8(8) . . ?
O4 W12 O38 102.5(10) . . ?
O10 W12 O38 156.1(9) . . ?
O14 W12 O38 85.6(9) . . ?
O4 W12 O43 98.7(10) . . ?
O10 W12 O43 85.5(8) . . ?
O14 W12 O43 159.2(9) . . ?
O38 W12 O43 85.1(9) . . ?
O4 W12 O6 168.8(9) . . ?
O10 W12 O6 71.5(7) . . ?
O14 W12 O6 87.5(8) . . ?
O38 W12 O6 84.8(8) . . ?
O43 W12 O6 73.2(8) . . ?
O54 W13 O39 103.3(11) . . ?
O54 W13 O18 98.1(9) . . ?
O39 W13 O18 95.9(9) . . ?
O54 W13 O58 102.2(10) . . ?
O39 W13 O58 91.0(10) . . ?
O18 W13 O58 156.5(9) . . ?
O54 W13 O25 96.5(10) . . ?
O39 W13 O25 160.1(9) . . ?
O18 W13 O25 83.3(8) . . ?
O58 W13 O25 82.7(9) . . ?
O54 W13 O26 166.1(9) . . ?
O39 W13 O26 88.9(9) . . ?
O18 W13 O26 73.6(7) . . ?
O58 W13 O26 84.1(9) . . ?
O25 W13 O26 71.8(8) . . ?
O1 W14 O47 105.4(11) . . ?
O1 W14 O36 100.8(10) . . ?
O47 W14 O36 91.7(10) . . ?
O1 W14 O57 98.9(10) . . ?
O47 W14 O57 93.6(10) . . ?
O36 W14 O57 157.3(9) . . ?
O1 W14 O10 97.5(10) . . ?
O47 W14 O10 157.1(8) . . ?
O36 W14 O10 84.8(8) . . ?
O57 W14 O10 81.8(8) . . ?
O1 W14 O6 166.1(9) . . ?
O47 W14 O6 87.4(8) . . ?
O36 W14 O6 84.1(8) . . ?
O57 W14 O6 74.2(8) . . ?
O10 W14 O6 69.8(7) . . ?
O1 W14 K1 85.7(8) . 1_455 ?
O47 W14 K1 53.0(7) . 1_455 ?
O36 W14 K1 144.3(6) . 1_455 ?
O57 W14 K1 48.3(6) . 1_455 ?
O10 W14 K1 129.6(6) . 1_455 ?
O6 W14 K1 97.9(5) . 1_455 ?
O11 W15 O16 104.6(10) . . ?
O11 W15 O40 89.8(9) . . ?
O16 W15 O40 101.4(10) . . ?
O11 W15 O51 93.0(9) . . ?
O16 W15 O51 98.4(10) . . ?
O40 W15 O51 158.6(9) . . ?
O11 W15 O56 161.6(9) . . ?
O16 W15 O56 93.7(10) . . ?
O40 W15 O56 85.0(8) . . ?
O51 W15 O56 85.7(9) . . ?
O11 W15 O7 89.5(9) . . ?
O16 W15 O7 164.8(8) . . ?
O40 W15 O7 83.8(8) . . ?
O51 W15 O7 75.0(8) . . ?
O56 W15 O7 72.4(8) . . ?
O44 W16 O20 103.1(11) . . ?
O44 W16 O12 102.5(10) . . ?
O20 W16 O12 94.7(9) . . ?
O44 W16 O38 101.3(12) . . ?
O20 W16 O38 154.9(9) . . ?
O12 W16 O38 86.0(9) . . ?
O44 W16 O13 95.8(10) . . ?
O20 W16 O13 85.1(10) . . ?
O12 W16 O13 161.2(8) . . ?
O38 W16 O13 86.5(9) . . ?
O44 W16 O65 169.9(10) . . ?
O20 W16 O65 70.9(8) . . ?
O12 W16 O65 86.3(8) . . ?
O38 W16 O65 84.1(8) . . ?
O13 W16 O65 75.9(7) . . ?
O35 W17 O32 100.2(9) . . ?
O35 W17 O56 99.8(10) . . ?
O32 W17 O56 96.7(10) . . ?
O35 W17 O55 102.3(9) . . ?
O32 W17 O55 88.0(9) . . ?
O56 W17 O55 156.2(8) . . ?
O35 W17 O59 101.1(10) . . ?
O32 W17 O59 157.9(9) . . ?
O56 W17 O59 85.4(9) . . ?
O55 W17 O59 81.8(9) . . ?
O35 W17 O7 173.5(8) . . ?
O32 W17 O7 76.1(7) . . ?
O56 W17 O7 75.6(9) . . ?
O55 W17 O7 83.0(7) . . ?
O59 W17 O7 83.2(8) . . ?
O35 W17 K5 12.4(7) . . ?
O32 W17 K5 109.6(6) . . ?
O56 W17 K5 105.9(7) . . ?
O55 W17 K5 94.4(6) . . ?
O59 W17 K5 90.7(7) . . ?
O7 W17 K5 173.7(5) . . ?
O42 W18 O37 103.5(10) . . ?
O42 W18 O23 101.6(10) . . ?
O37 W18 O23 91.8(10) . . ?
O42 W18 O51 99.8(10) . . ?
O37 W18 O51 93.7(10) . . ?
O23 W18 O51 155.9(10) . . ?
O42 W18 O32 94.8(9) . . ?
O37 W18 O32 161.7(8) . . ?
O23 W18 O32 82.6(9) . . ?
O51 W18 O32 84.9(9) . . ?
O42 W18 O7 164.8(10) . . ?
O37 W18 O7 91.0(8) . . ?
O23 W18 O7 82.2(8) . . ?
O51 W18 O7 74.3(8) . . ?
O32 W18 O7 71.0(7) . . ?
O3 W19 O69 99.6(11) . . ?
O3 W19 O25 104.5(12) . . ?
O69 W19 O25 93.4(9) . . ?
O3 W19 O12 101.0(10) . . ?
O69 W19 O12 158.6(9) . . ?
O25 W19 O12 87.2(9) . . ?
O3 W19 O14 99.8(12) . . ?
O69 W19 O14 89.8(9) . . ?
O25 W19 O14 154.6(9) . . ?
O12 W19 O14 80.8(9) . . ?
O3 W19 O26 173.7(9) . . ?
O69 W19 O26 75.0(8) . . ?
O25 W19 O26 73.1(8) . . ?
O12 W19 O26 84.8(7) . . ?
O14 W19 O26 83.5(8) . . ?
O27 Ce1 O24 96.5(7) . . ?
O27 Ce1 O47 94.3(7) . . ?
O24 Ce1 O47 89.2(7) . . ?
O27 Ce1 O4W 81.2(8) . . ?
O24 Ce1 O4W 137.5(7) . . ?
O47 Ce1 O4W 133.3(8) . . ?
O27 Ce1 O37 65.4(6) . . ?
O24 Ce1 O37 66.6(7) . . ?
O47 Ce1 O37 145.0(6) . . ?
O4W Ce1 O37 74.2(7) . . ?
O27 Ce1 O34 66.2(7) . . ?
O24 Ce1 O34 146.6(6) . . ?
O47 Ce1 O34 65.3(7) . . ?
O4W Ce1 O34 70.6(7) . . ?
O37 Ce1 O34 123.1(7) . . ?
O27 Ce1 O8 132.6(7) . 2_575 ?
O24 Ce1 O8 130.1(7) . 2_575 ?
O47 Ce1 O8 80.2(6) . 2_575 ?
O4W Ce1 O8 70.2(8) . 2_575 ?
O37 Ce1 O8 134.8(6) . 2_575 ?
O34 Ce1 O8 68.9(7) . 2_575 ?
O27 Ce1 O2W 132.7(7) . . ?
O24 Ce1 O2W 77.9(7) . . ?
O47 Ce1 O2W 132.0(8) . . ?
O4W Ce1 O2W 73.4(8) . . ?
O37 Ce1 O2W 69.5(7) . . ?
O34 Ce1 O2W 135.1(7) . . ?
O8 Ce1 O2W 74.2(7) 2_575 . ?
O27 Ce1 O1W 153.5(7) . . ?
O24 Ce1 O1W 66.4(8) . . ?
O47 Ce1 O1W 66.5(7) . . ?
O4W Ce1 O1W 125.2(8) . . ?
O37 Ce1 O1W 119.9(7) . . ?
O34 Ce1 O1W 116.8(8) . . ?
O8 Ce1 O1W 64.7(7) 2_575 . ?
O2W Ce1 O1W 65.9(8) . . ?
O27 Ce1 K1 110.4(5) . 1_455 ?
O24 Ce1 K1 45.7(5) . 1_455 ?
O47 Ce1 K1 46.3(5) . 1_455 ?
O4W Ce1 K1 168.2(6) . 1_455 ?
O37 Ce1 K1 111.9(5) . 1_455 ?
O34 Ce1 K1 111.5(5) . 1_455 ?
O8 Ce1 K1 99.4(5) 2_575 1_455 ?
O2W Ce1 K1 98.9(6) . 1_455 ?
O1W Ce1 K1 43.1(5) . 1_455 ?
O27 Ce2 O39 76.5(7) . . ?
O27 Ce2 O3W 151.3(8) . . ?
O39 Ce2 O3W 89.9(8) . . ?
O27 Ce2 O11 81.3(7) . . ?
O39 Ce2 O11 131.1(7) . . ?
O3W Ce2 O11 89.4(7) . . ?
O27 Ce2 O53 126.9(7) . . ?
O39 Ce2 O53 154.1(7) . . ?
O3W Ce2 O53 73.4(8) . . ?
O11 Ce2 O53 69.7(7) . . ?
O27 Ce2 O49 123.4(7) . . ?
O39 Ce2 O49 70.0(7) . . ?
O3W Ce2 O49 72.9(8) . . ?
O11 Ce2 O49 153.5(7) . . ?
O53 Ce2 O49 86.0(7) . . ?
O27 Ce2 O19 70.6(7) . . ?
O39 Ce2 O19 105.6(8) . . ?
O3W Ce2 O19 138.0(8) . . ?
O11 Ce2 O19 107.1(7) . . ?
O53 Ce2 O19 76.7(8) . . ?
O49 Ce2 O19 76.2(7) . . ?
O27 Ce2 O5W 82.5(8) . . ?
O39 Ce2 O5W 67.6(9) . . ?
O3W Ce2 O5W 68.9(9) . . ?
O11 Ce2 O5W 66.7(8) . . ?
O53 Ce2 O5W 121.3(9) . . ?
O49 Ce2 O5W 121.6(8) . . ?
O19 Ce2 O5W 153.1(8) . . ?
O27 Ce2 K2 137.6(5) . . ?
O39 Ce2 K2 112.3(5) . . ?
O3W Ce2 K2 70.9(6) . . ?
O11 Ce2 K2 113.5(5) . . ?
O53 Ce2 K2 44.0(5) . . ?
O49 Ce2 K2 42.4(5) . . ?
O19 Ce2 K2 67.1(5) . . ?
O5W Ce2 K2 139.8(7) . . ?
O26 As1 O65 98.5(9) . . ?
O26 As1 O6 95.8(9) . . ?
O65 As1 O6 98.3(9) . . ?
O64 As2 O7 99.4(10) . . ?
O64 As2 O28 95.5(10) . . ?
O7 As2 O28 96.7(9) . . ?
As1 O6 W14 115.8(8) . . ?
As1 O6 W12 134.2(9) . . ?
W14 O6 W12 95.7(7) . . ?
As1 O6 W3 118.0(9) . . ?
W14 O6 W3 92.3(7) . . ?
W12 O6 W3 91.2(6) . . ?
As2 O7 W15 114.3(9) . . ?
As2 O7 W17 137.5(10) . . ?
W15 O7 W17 93.0(7) . . ?
As2 O7 W18 117.4(10) . . ?
W15 O7 W18 91.3(6) . . ?
W17 O7 W18 92.4(6) . . ?
W10 O8 Ce1 150.4(11) . 2_575 ?
W2 O9 W8 149.6(12) . . ?
W2 O9 K2 106.2(8) . . ?
W8 O9 K2 103.9(7) . . ?
W12 O10 W14 122.9(10) . . ?
W15 O11 Ce2 162.7(11) . . ?
W16 O12 W19 154.6(11) . . ?
W8 O13 W16 120.4(10) . . ?
W12 O14 W19 154.3(13) . . ?
W5 O15 W4 120.9(9) . . ?
W5 O15 K2 107.6(8) . . ?
W4 O15 K2 100.5(7) . . ?
W15 O16 K1 156.7(11) . . ?
W2 O17 W5 151.1(12) . . ?
W2 O17 K2 103.2(8) . . ?
W5 O17 K2 105.3(8) . . ?
W13 O18 W10 119.8(9) . . ?
W13 O18 Na1 100.7(8) . . ?
W10 O18 Na1 97.2(7) . . ?
W2 O19 Ce2 150.9(12) . . ?
W16 O20 W11 123.1(11) . . ?
W16 O20 K4 129.6(9) . 2_676 ?
W11 O20 K4 83.2(7) . 2_676 ?
W3 O21 W8 156.1(12) . . ?
W6 O22 W9 146.4(12) . . ?
W1 O23 W18 142.1(12) . . ?
W1 O24 Ce1 145.2(10) . . ?
W1 O24 K1 102.8(9) . 1_455 ?
Ce1 O24 K1 98.0(7) . 1_455 ?
W19 O25 W13 122.8(10) . . ?
As1 O26 W13 115.6(10) . . ?
As1 O26 W10 119.2(10) . . ?
W13 O26 W10 92.4(7) . . ?
As1 O26 W19 135.2(10) . . ?
W13 O26 W19 91.9(7) . . ?
W10 O26 W19 92.3(7) . . ?
Ce2 O27 Ce1 159.9(9) . . ?
As2 O28 W1 113.4(9) . . ?
As2 O28 W9 133.1(11) . . ?
W1 O28 W9 95.6(7) . . ?
As2 O28 W7 120.2(9) . . ?
W1 O28 W7 93.2(8) . . ?
W9 O28 W7 92.5(7) . . ?
W2 O29 W3 150.6(11) . . ?
W2 O29 K1 108.8(8) . 1_455 ?
W3 O29 K1 98.6(9) . 1_455 ?
W7 O30 W9 120.2(10) . . ?
W9 O31 W1 120.0(10) . . ?
W17 O32 W18 120.2(9) . . ?
W5 O33 W7 151.7(13) . . ?
W10 O34 Ce1 155.7(12) . . ?
W10 O34 Na1 104.4(10) . . ?
Ce1 O34 Na1 98.1(7) . . ?
W17 O35 K5 159.1(12) . . ?
W10 O36 W14 143.5(12) . . ?
W18 O37 Ce1 152.1(11) . . ?
W16 O38 W12 148.6(12) . . ?
W16 O38 Na2 108.2(9) . 2_576 ?
W12 O38 Na2 102.7(9) . 2_576 ?
W13 O39 Ce2 162.1(12) . . ?
W4 O40 W15 147.2(13) . . ?
W5 O41 Na2 136.4(13) . . ?
W3 O43 W12 121.5(11) . . ?
W3 O43 Na2 107.4(9) . 2_576 ?
W12 O43 Na2 103.0(9) . 2_576 ?
W4 O46 K2 150.2(12) . 2_676 ?
W4 O46 K4 100.1(9) . . ?
K2 O46 K4 97.8(7) 2_676 . ?
W14 O47 Ce1 148.6(11) . . ?
W14 O47 K1 98.8(9) . 1_455 ?
Ce1 O47 K1 97.3(7) . 1_455 ?
W7 O48 W1 122.0(14) . . ?
W7 O48 K1 105.1(10) . 1_455 ?
W1 O48 K1 100.9(9) . 1_455 ?
W7 O48 Na4 108.0(11) . 1_455 ?
W1 O48 Na4 122.2(11) . 1_455 ?
K1 O48 Na4 91.7(10) 1_455 1_455 ?
W11 O49 Ce2 154.0(12) . . ?
W11 O49 K2 103.0(9) . . ?
Ce2 O49 K2 102.8(8) . . ?
W18 O51 W15 118.3(11) . . ?
W5 O52 W6 119.8(11) . . ?
W4 O53 Ce2 154.4(11) . . ?
W4 O53 K2 103.6(9) . . ?
Ce2 O53 K2 101.6(7) . . ?
W9 O55 W17 152.6(11) . . ?
W17 O56 W15 118.5(12) . . ?
W17 O56 Na4 109.1(11) . . ?
W15 O56 Na4 120.8(11) . . ?
W3 O57 W14 121.2(11) . . ?
W3 O57 K1 103.9(9) . 1_455 ?
W14 O57 K1 101.1(8) . 1_455 ?
W11 O58 W13 144.4(13) . . ?
W6 O59 W17 154.8(14) . . ?
W6 O60 W4 119.4(12) . . ?
W6 O60 K4 136.4(11) . . ?
W4 O60 K4 101.2(8) . . ?
W9 O61 Na3 111.6(10) . . ?
W7 O62 W2 149.2(13) . . ?
W7 O62 K1 101.2(9) . 1_455 ?
W2 O62 K1 107.6(9) . 1_455 ?
As2 O64 W4 114.1(11) . . ?
As2 O64 W6 132.4(11) . . ?
W4 O64 W6 94.0(9) . . ?
As2 O64 W5 123.7(11) . . ?
W4 O64 W5 92.3(7) . . ?
W6 O64 W5 90.6(7) . . ?
As1 O65 W11 117.0(10) . . ?
As1 O65 W16 133.1(11) . . ?
W11 O65 W16 95.0(7) . . ?
As1 O65 W8 121.1(10) . . ?
W11 O65 W8 92.1(7) . . ?
W16 O65 W8 88.4(6) . . ?
W11 O66 K4 100.0(10) . 2_676 ?
W8 O68 W11 118.5(10) . . ?
W8 O68 K4 126.7(9) . 2_676 ?
W11 O68 K4 96.0(8) . 2_676 ?
W8 O68 K2 107.1(8) . . ?
W11 O68 K2 99.6(8) . . ?
K4 O68 K2 105.4(7) 2_676 . ?
W19 O69 W10 121.5(11) . . ?
Ce1 O1W K1 94.5(8) . 1_455 ?
Ce1 O4W Na1 104.8(8) . . ?
Ce2 O5W Na1 99.6(11) . . ?
O16 K1 O1W 135.6(8) . 1_655 ?
O16 K1 O57 81.0(7) . 1_655 ?
O1W K1 O57 97.2(7) 1_655 1_655 ?
O16 K1 O48 97.6(7) . 1_655 ?
O1W K1 O48 96.9(8) 1_655 1_655 ?
O57 K1 O48 161.1(7) 1_655 1_655 ?
O16 K1 O62 99.7(7) . 1_655 ?
O1W K1 O62 122.3(8) 1_655 1_655 ?
O57 K1 O62 108.3(7) 1_655 1_655 ?
O48 K1 O62 53.1(6) 1_655 1_655 ?
O16 K1 O23W 69.3(12) . . ?
O1W K1 O23W 68.2(12) 1_655 . ?
O57 K1 O23W 103.4(13) 1_655 . ?
O48 K1 O23W 93.5(13) 1_655 . ?
O62 K1 O23W 144.2(13) 1_655 . ?
O16 K1 O29 92.6(6) . 1_655 ?
O1W K1 O29 123.1(7) 1_655 1_655 ?
O57 K1 O29 56.0(6) 1_655 1_655 ?
O48 K1 O29 105.5(7) 1_655 1_655 ?
O62 K1 O29 52.4(6) 1_655 1_655 ?
O23W K1 O29 155.5(12) . 1_655 ?
O16 K1 O24 151.7(7) . 1_655 ?
O1W K1 O24 59.6(8) 1_655 1_655 ?
O57 K1 O24 124.7(7) 1_655 1_655 ?
O48 K1 O24 54.1(7) 1_655 1_655 ?
O62 K1 O24 63.4(6) 1_655 1_655 ?
O23W K1 O24 110.3(12) . 1_655 ?
O29 K1 O24 93.5(6) 1_655 1_655 ?
O16 K1 O47 136.2(7) . 1_655 ?
O1W K1 O47 59.4(7) 1_655 1_655 ?
O57 K1 O47 55.2(6) 1_655 1_655 ?
O48 K1 O47 123.6(7) 1_655 1_655 ?
O62 K1 O47 94.8(6) 1_655 1_655 ?
O23W K1 O47 117.0(12) . 1_655 ?
O29 K1 O47 64.6(6) 1_655 1_655 ?
O24 K1 O47 70.6(6) 1_655 1_655 ?
O16 K1 W14 109.4(5) . 1_655 ?
O1W K1 W14 69.1(6) 1_655 1_655 ?
O57 K1 W14 30.6(4) 1_655 1_655 ?
O48 K1 W14 151.9(6) 1_655 1_655 ?
O62 K1 W14 112.9(5) 1_655 1_655 ?
O23W K1 W14 102.8(12) . 1_655 ?
O29 K1 W14 66.8(5) 1_655 1_655 ?
O24 K1 W14 98.4(5) 1_655 1_655 ?
O47 K1 W14 28.3(4) 1_655 1_655 ?
O16 K1 W3 74.9(5) . 1_655 ?
O1W K1 W3 121.9(6) 1_655 1_655 ?
O57 K1 W3 29.4(4) 1_655 1_655 ?
O48 K1 W3 132.0(5) 1_655 1_655 ?
O62 K1 W3 80.9(4) 1_655 1_655 ?
O23W K1 W3 125.0(12) . 1_655 ?
O29 K1 W3 30.8(4) 1_655 1_655 ?
O24 K1 W3 120.7(5) 1_655 1_655 ?
O47 K1 W3 66.9(4) 1_655 1_655 ?
W14 K1 W3 52.97(11) 1_655 1_655 ?
O16 K1 W1 126.5(5) . 1_655 ?
O1W K1 W1 68.4(6) 1_655 1_655 ?
O57 K1 W1 151.8(5) 1_655 1_655 ?
O48 K1 W1 30.9(5) 1_655 1_655 ?
O62 K1 W1 64.9(4) 1_655 1_655 ?
O23W K1 W1 93.7(12) . 1_655 ?
O29 K1 W1 110.6(5) 1_655 1_655 ?
O24 K1 W1 27.0(4) 1_655 1_655 ?
O47 K1 W1 97.1(4) 1_655 1_655 ?
W14 K1 W1 123.9(2) 1_655 1_655 ?
W3 K1 W1 141.2(3) 1_655 1_655 ?
O8W K2 O14W 132.3(12) . . ?
O8W K2 O68 94.1(8) . . ?
O14W K2 O68 96.7(11) . . ?
O8W K2 O49 146.5(9) . . ?
O14W K2 O49 70.6(11) . . ?
O68 K2 O49 55.0(6) . . ?
O8W K2 O9 88.8(8) . . ?
O14W K2 O9 133.3(11) . . ?
O68 K2 O9 52.6(6) . . ?
O49 K2 O9 62.9(6) . . ?
O8W K2 O46 70.8(8) . 2_676 ?
O14W K2 O46 66.1(10) . 2_676 ?
O68 K2 O46 78.9(7) . 2_676 ?
O49 K2 O46 110.3(7) . 2_676 ?
O9 K2 O46 126.0(7) . 2_676 ?
O8W K2 O15 82.4(8) . . ?
O14W K2 O15 103.6(11) . . ?
O68 K2 O15 155.4(7) . . ?
O49 K2 O15 119.5(6) . . ?
O9 K2 O15 102.9(6) . . ?
O46 K2 O15 122.0(7) 2_676 . ?
O8W K2 O53 133.4(8) . . ?
O14W K2 O53 75.7(10) . . ?
O68 K2 O53 122.2(6) . . ?
O49 K2 O53 69.0(6) . . ?
O9 K2 O53 91.6(6) . . ?
O46 K2 O53 138.7(8) 2_676 . ?
O15 K2 O53 52.2(6) . . ?
O8W K2 O17 83.6(8) . . ?
O14W K2 O17 136.6(10) . . ?
O68 K2 O17 105.0(6) . . ?
O49 K2 O17 91.7(6) . . ?
O9 K2 O17 52.4(5) . . ?
O46 K2 O17 154.3(6) 2_676 . ?
O15 K2 O17 50.5(6) . . ?
O53 K2 O17 60.9(6) . . ?
O8W K2 O14W 62.5(11) . 2_676 ?
O14W K2 O14W 84.5(14) . 2_676 ?
O68 K2 O14W 146.4(9) . 2_676 ?
O49 K2 O14W 150.9(11) . 2_676 ?
O9 K2 O14W 141.3(10) . 2_676 ?
O46 K2 O14W 70.9(10) 2_676 2_676 ?
O15 K2 O14W 51.1(9) . 2_676 ?
O53 K2 O14W 90.8(10) . 2_676 ?
O17 K2 O14W 96.4(10) . 2_676 ?
O8W K2 W11 125.4(7) . . ?
O14W K2 W11 72.6(10) . . ?
O68 K2 W11 31.5(4) . . ?
O49 K2 W11 27.2(4) . . ?
O9 K2 W11 64.1(4) . . ?
O46 K2 W11 87.6(5) 2_676 . ?
O15 K2 W11 146.6(4) . . ?
O53 K2 W11 95.9(5) . . ?
O17 K2 W11 109.1(5) . . ?
O14W K2 W11 153.7(9) 2_676 . ?
O8W K2 W4 111.2(7) . . ?
O14W K2 W4 79.8(10) . . ?
O68 K2 W4 148.8(5) . . ?
O49 K2 W4 95.4(5) . . ?
O9 K2 W4 108.2(4) . . ?
O46 K2 W4 125.7(6) 2_676 . ?
O15 K2 W4 29.4(4) . . ?
O53 K2 W4 26.8(4) . . ?
O17 K2 W4 62.2(4) . . ?
O14W K2 W4 64.6(8) 2_676 . ?
W11 K2 W4 121.8(2) . . ?
O20W K3 O20W 180.0(18) 2_566 . ?
O20W K3 O19W 88.5(16) 2_566 . ?
O20W K3 O19W 91.5(16) . . ?
O20W K3 O19W 91.5(16) 2_566 2_566 ?
O20W K3 O19W 88.5(16) . 2_566 ?
O19W K3 O19W 180.000(9) . 2_566 ?
O20W K3 O10W 94.4(14) 2_566 2_566 ?
O20W K3 O10W 85.6(14) . 2_566 ?
O19W K3 O10W 95.1(15) . 2_566 ?
O19W K3 O10W 84.9(15) 2_566 2_566 ?
O20W K3 O10W 85.6(14) 2_566 . ?
O20W K3 O10W 94.4(14) . . ?
O19W K3 O10W 84.9(15) . . ?
O19W K3 O10W 95.1(15) 2_566 . ?
O10W K3 O10W 180.0(12) 2_566 . ?
O60 K4 O7W 71.1(8) . . ?
O60 K4 O68 124.2(7) . 2_676 ?
O7W K4 O68 159.6(8) . 2_676 ?
O60 K4 O6W 150.2(7) . 2_676 ?
O7W K4 O6W 80.3(8) . 2_676 ?
O68 K4 O6W 82.0(7) 2_676 2_676 ?
O60 K4 O66 81.3(7) . 2_676 ?
O7W K4 O66 143.6(8) . 2_676 ?
O68 K4 O66 56.7(6) 2_676 2_676 ?
O6W K4 O66 128.2(8) 2_676 2_676 ?
O60 K4 O15W 82.0(12) . . ?
O7W K4 O15W 74.0(11) . . ?
O68 K4 O15W 118.8(11) 2_676 . ?
O6W K4 O15W 98.3(12) 2_676 . ?
O66 K4 O15W 79.2(11) 2_676 . ?
O60 K4 O9W 91.2(7) . . ?
O7W K4 O9W 72.5(8) . . ?
O68 K4 O9W 92.4(7) 2_676 . ?
O6W K4 O9W 72.0(8) 2_676 . ?
O66 K4 O9W 132.6(8) 2_676 . ?
O15W K4 O9W 146.2(11) . . ?
O60 K4 O46 57.7(6) . . ?
O7W K4 O46 104.7(8) . . ?
O68 K4 O46 77.6(6) 2_676 . ?
O6W K4 O46 125.0(8) 2_676 . ?
O66 K4 O46 78.4(7) 2_676 . ?
O15W K4 O46 136.2(12) . . ?
O9W K4 O46 58.8(7) . . ?
O60 K4 O20 130.0(6) . 2_676 ?
O7W K4 O20 133.8(8) . 2_676 ?
O68 K4 O20 49.7(6) 2_676 2_676 ?
O6W K4 O20 76.6(7) 2_676 2_676 ?
O66 K4 O20 53.5(6) 2_676 2_676 ?
O15W K4 O20 70.6(11) . 2_676 ?
O9W K4 O20 133.7(8) . 2_676 ?
O46 K4 O20 121.3(6) . 2_676 ?
O60 K4 W11 108.7(5) . 2_676 ?
O7W K4 W11 163.2(7) . 2_676 ?
O68 K4 W11 33.0(4) 2_676 2_676 ?
O6W K4 W11 101.1(6) 2_676 2_676 ?
O66 K4 W11 28.1(5) 2_676 2_676 ?
O15W K4 W11 89.4(9) . 2_676 ?
O9W K4 W11 123.9(6) . 2_676 ?
O46 K4 W11 88.3(4) . 2_676 ?
O20 K4 W11 33.7(4) 2_676 2_676 ?
O60 K4 W4 32.6(4) . . ?
O7W K4 W4 84.1(6) . . ?
O68 K4 W4 102.7(5) 2_676 . ?
O6W K4 W4 137.9(7) 2_676 . ?
O66 K4 W4 85.2(5) 2_676 . ?
O15W K4 W4 114.4(11) . . ?
O9W K4 W4 66.1(6) . . ?
O46 K4 W4 26.6(4) . . ?
O20 K4 W4 137.7(5) 2_676 . ?
W11 K4 W4 104.8(2) 2_676 . ?
O60 K4 K2 90.8(5) . 2_676 ?
O7W K4 K2 142.5(7) . 2_676 ?
O68 K4 K2 37.6(5) 2_676 2_676 ?
O6W K4 K2 107.7(6) 2_676 2_676 ?
O66 K4 K2 58.1(5) 2_676 2_676 ?
O15W K4 K2 137.3(10) . 2_676 ?
O9W K4 K2 75.4(6) . 2_676 ?
O46 K4 K2 40.2(4) . 2_676 ?
O20 K4 K2 83.1(4) 2_676 2_676 ?
W11 K4 K2 53.31(17) 2_676 2_676 ?
W4 K4 K2 65.2(2) . 2_676 ?
O13W K5 O35 140.8(13) . . ?
O13W K5 O21W 61.6(17) . . ?
O35 K5 O21W 142.8(13) . . ?
O13W K5 O12W 133.3(18) . . ?
O35 K5 O12W 75.9(14) . . ?
O21W K5 O12W 72.5(18) . . ?
O13W K5 O11W 84.8(15) . . ?
O35 K5 O11W 77.9(12) . . ?
O21W K5 O11W 75.8(15) . . ?
O12W K5 O11W 75.8(16) . . ?
O13W K5 O18W 107(2) . . ?
O35 K5 O18W 73(2) . . ?
O21W K5 O18W 137(2) . . ?
O12W K5 O18W 113(2) . . ?
O11W K5 O18W 146(2) . . ?
O13W K5 W17 132.6(12) . . ?
O35 K5 W17 8.5(5) . . ?
O21W K5 W17 142.8(11) . . ?
O12W K5 W17 81.2(13) . . ?
O11W K5 W17 72.5(11) . . ?
O18W K5 W17 77(2) . . ?
O13W K5 Na3 82.6(13) . . ?
O35 K5 Na3 70.9(7) . . ?
O21W K5 Na3 143.5(12) . . ?
O12W K5 Na3 143.9(14) . . ?
O11W K5 Na3 109.7(12) . . ?
O18W K5 Na3 44(2) . . ?
W17 K5 Na3 67.6(4) . . ?
O13W K5 Na2 48.4(11) . 2_666 ?
O35 K5 Na2 169.2(6) . 2_666 ?
O21W K5 Na2 40.8(11) . 2_666 ?
O12W K5 Na2 100.3(13) . 2_666 ?
O11W K5 Na2 111.2(11) . 2_666 ?
O18W K5 Na2 99(2) . 2_666 ?
W17 K5 Na2 176.2(4) . 2_666 ?
Na3 K5 Na2 109.8(5) . 2_666 ?
O13W K5 Na4 162.3(13) . . ?
O35 K5 Na4 45.4(7) . . ?
O21W K5 Na4 104.2(12) . . ?
O12W K5 Na4 31.9(14) . . ?
O11W K5 Na4 81.1(11) . . ?
O18W K5 Na4 91(2) . . ?
W17 K5 Na4 52.1(4) . . ?
Na3 K5 Na4 112.2(6) . . ?
Na2 K5 Na4 128.4(5) 2_666 . ?
O16W Na1 O4W 154.7(18) . . ?
O16W Na1 O5W 69(2) . . ?
O4W Na1 O5W 114.2(10) . . ?
O16W Na1 O34 141.3(19) . . ?
O4W Na1 O34 62.9(7) . . ?
O5W Na1 O34 112.0(9) . . ?
O16W Na1 O18 87.6(19) . . ?
O4W Na1 O18 113.6(8) . . ?
O5W Na1 O18 107.4(8) . . ?
O34 Na1 O18 54.4(6) . . ?
O22W Na2 O41 133.2(12) . . ?
O22W Na2 O43 74.1(11) . 2_576 ?
O41 Na2 O43 144.3(9) . 2_576 ?
O22W Na2 O21W 94.5(15) . 2_666 ?
O41 Na2 O21W 72.8(12) . 2_666 ?
O43 Na2 O21W 135.8(12) 2_576 2_666 ?
O22W Na2 O38 98.7(12) . 2_576 ?
O41 Na2 O38 124.1(9) . 2_576 ?
O43 Na2 O38 55.1(6) 2_576 2_576 ?
O21W Na2 O38 86.1(11) 2_666 2_576 ?
O22W Na2 K5 58.3(10) . 2_666 ?
O41 Na2 K5 101.7(6) . 2_666 ?
O43 Na2 K5 113.6(7) 2_576 2_666 ?
O21W Na2 K5 36.5(11) 2_666 2_666 ?
O38 Na2 K5 87.9(6) 2_576 2_666 ?
O61 Na3 O18W 141(2) . . ?
O61 Na3 O17W 90.5(12) . . ?
O18W Na3 O17W 74(2) . . ?
O61 Na3 K5 107.1(9) . . ?
O18W Na3 K5 45(2) . . ?
O17W Na3 K5 101.3(13) . . ?
O12W Na4 O56 102.8(16) . . ?
O12W Na4 O48 109.3(18) . 1_655 ?
O56 Na4 O48 118.1(12) . 1_655 ?
O12W Na4 K1 149.4(17) . . ?
O56 Na4 K1 85.8(9) . . ?
O48 Na4 K1 43.3(6) 1_655 . ?
O12W Na4 K5 31.2(14) . . ?
O56 Na4 K5 80.3(9) . . ?
O48 Na4 K5 140.0(12) 1_655 . ?
K1 Na4 K5 164.0(8) . . ?
K5 O12W Na4 117(2) . . ?
K2 O14W K2 95.5(14) . 2_676 ?
Na3 O18W K5 91(3) . . ?
K5 O21W Na2 102.7(17) . 2_666 ?

loop_
_geom_bond_atom_site_label_1
_geom_bond_atom_site_label_2
_geom_bond_distance
_geom_bond_site_symmetry_2
_geom_bond_publ_flag
W1 O2 1.73(3) . ?
W1 O24 1.78(2) . ?
W1 O23 1.92(2) . ?
W1 O48 2.00(2) . ?
W1 O31 2.06(2) . ?
W1 O28 2.30(2) . ?
W1 K1 3.813(9) 1_455 ?
W2 O19 1.72(2) . ?
W2 O29 1.87(2) . ?
W2 O17 1.88(2) . ?
W2 O9 1.910(17) . ?
W2 O62 1.94(2) . ?
W2 O63 2.27(2) . ?
W2 K2 3.961(10) . ?
W2 K1 3.992(9) 1_455 ?
W3 O45 1.73(2) . ?
W3 O43 1.86(2) . ?
W3 O21 1.88(2) . ?
W3 O57 1.92(2) . ?
W3 O29 1.97(2) . ?
W3 O6 2.383(19) . ?
W3 K1 3.803(8) 1_455 ?
W4 O46 1.73(2) . ?
W4 O53 1.81(2) . ?
W4 O40 1.89(2) . ?
W4 O15 1.944(19) . ?
W4 O60 2.09(2) . ?
W4 O64 2.30(2) . ?
W4 K4 3.809(11) . ?
W4 K2 3.895(9) . ?
W5 O41 1.68(2) . ?
W5 O52 1.87(2) . ?
W5 O33 1.90(2) . ?
W5 O15 1.93(2) . ?
W5 O17 1.95(2) . ?
W5 O64 2.37(2) . ?
W5 K2 4.063(9) . ?
W6 O67 1.74(2) . ?
W6 O59 1.85(2) . ?
W6 O60 1.86(2) . ?
W6 O22 1.93(2) . ?
W6 O52 2.01(2) . ?
W6 O64 2.37(2) . ?
W7 O50 1.70(2) . ?
W7 O48 1.86(2) . ?
W7 O30 1.89(2) . ?
W7 O62 1.92(2) . ?
W7 O33 1.95(2) . ?
W7 O28 2.34(2) . ?
W7 K1 3.823(9) 1_455 ?
W8 O5 1.73(2) . ?
W8 O68 1.91(2) . ?
W8 O13 1.92(2) . ?
W8 O9 1.919(19) . ?
W8 O21 1.94(2) . ?
W8 O65 2.44(2) . ?
W8 K2 3.912(10) . ?
W9 O61 1.74(2) . ?
W9 O55 1.858(19) . ?
W9 O31 1.90(2) . ?
W9 O22 1.94(2) . ?
W9 O30 1.99(2) . ?
W9 O28 2.32(2) . ?
W10 O8 1.708(18) . ?
W10 O34 1.72(2) . ?
W10 O36 1.92(2) . ?
W10 O18 1.95(2) . ?
W10 O69 2.14(2) . ?
W10 O26 2.341(19) . ?
W11 O66 1.76(2) . ?
W11 O49 1.78(2) . ?
W11 O58 1.89(2) . ?
W11 O68 2.011(19) . ?
W11 O20 2.05(2) . ?
W11 O65 2.23(2) . ?
W11 K4 3.669(9) 2_676 ?
W11 K2 3.795(10) . ?
W12 O4 1.72(2) . ?
W12 O10 1.865(17) . ?
W12 O14 1.87(2) . ?
W12 O38 1.95(2) . ?
W12 O43 1.99(2) . ?
W12 O6 2.324(18) . ?
W13 O54 1.72(2) . ?
W13 O39 1.79(2) . ?
W13 O18 1.937(18) . ?
W13 O58 1.95(2) . ?
W13 O25 2.05(2) . ?
W13 O26 2.33(2) . ?
W14 O1 1.75(2) . ?
W14 O47 1.80(2) . ?
W14 O36 1.915(19) . ?
W14 O57 1.94(2) . ?
W14 O10 2.025(19) . ?
W14 O6 2.286(18) . ?
W14 K1 3.748(8) 1_455 ?
W15 O11 1.72(2) . ?
W15 O16 1.74(2) . ?
W15 O40 1.93(2) . ?
W15 O51 1.96(2) . ?
W15 O56 2.09(2) . ?
W15 O7 2.34(2) . ?
W16 O44 1.69(2) . ?
W16 O20 1.83(2) . ?
W16 O12 1.893(18) . ?
W16 O38 1.91(2) . ?
W16 O13 1.96(2) . ?
W16 O65 2.386(19) . ?
W17 O35 1.70(2) . ?
W17 O32 1.819(19) . ?
W17 O56 1.87(2) . ?
W17 O55 1.96(2) . ?
W17 O59 1.97(2) . ?
W17 O7 2.36(2) . ?
W17 K5 4.097(11) . ?
W18 O42 1.73(2) . ?
W18 O37 1.743(19) . ?
W18 O23 1.93(2) . ?
W18 O51 1.96(2) . ?
W18 O32 2.11(2) . ?
W18 O7 2.367(18) . ?
W19 O3 1.71(3) . ?
W19 O69 1.79(2) . ?
W19 O25 1.83(2) . ?
W19 O12 1.928(19) . ?
W19 O14 1.94(2) . ?
W19 O26 2.42(2) . ?
Ce1 O27 2.310(19) . ?
Ce1 O24 2.48(2) . ?
Ce1 O47 2.48(2) . ?
Ce1 O4W 2.56(2) . ?
Ce1 O37 2.58(2) . ?
Ce1 O34 2.59(2) . ?
Ce1 O8 2.59(2) 2_575 ?
Ce1 O2W 2.61(2) . ?
Ce1 O1W 2.81(3) . ?
Ce1 K1 4.152(8) 1_455 ?
Ce2 O27 2.277(19) . ?
Ce2 O39 2.43(2) . ?
Ce2 O3W 2.47(3) . ?
Ce2 O11 2.48(2) . ?
Ce2 O53 2.48(2) . ?
Ce2 O49 2.52(2) . ?
Ce2 O19 2.60(2) . ?
Ce2 O5W 2.68(3) . ?
Ce2 K2 4.303(9) . ?
As1 O26 1.78(2) . ?
As1 O65 1.791(19) . ?
As1 O6 1.80(2) . ?
As2 O64 1.80(2) . ?
As2 O7 1.797(19) . ?
As2 O28 1.81(2) . ?
O8 Ce1 2.59(2) 2_575 ?
O9 K2 2.98(2) . ?
O15 K2 3.04(2) . ?
O16 K1 2.70(2) . ?
O17 K2 3.09(2) . ?
O18 Na1 2.99(2) . ?
O20 K4 3.30(2) 2_676 ?
O24 K1 3.00(2) 1_455 ?
O29 K1 2.97(2) 1_455 ?
O34 Na1 2.96(3) . ?
O35 K5 2.47(2) . ?
O38 Na2 2.90(3) 2_576 ?
O41 Na2 2.77(3) . ?
O43 Na2 2.86(2) 2_576 ?
O46 K2 2.99(2) 2_676 ?
O46 K4 3.10(3) . ?
O47 K1 3.03(2) 1_455 ?
O48 K1 2.89(3) 1_455 ?
O48 Na4 2.98(4) 1_455 ?
O49 K2 2.97(2) . ?
O53 K2 3.05(2) . ?
O56 Na4 2.79(4) . ?
O57 K1 2.85(2) 1_455 ?
O60 K4 2.80(3) . ?
O61 Na3 2.82(3) . ?
O62 K1 2.96(2) 1_455 ?
O66 K4 2.93(2) 2_676 ?
O68 K4 2.87(2) 2_676 ?
O68 K2 2.90(2) . ?
O1W K1 2.85(3) 1_455 ?
O4W Na1 2.73(3) . ?
O5W Na1 2.85(4) . ?
K1 O1W 2.85(3) 1_655 ?
K1 O57 2.85(2) 1_655 ?
K1 O48 2.89(3) 1_655 ?
K1 O62 2.96(3) 1_655 ?
K1 O23W 2.95(6) . ?
K1 O29 2.97(2) 1_655 ?
K1 O24 3.00(2) 1_655 ?
K1 O47 3.03(2) 1_655 ?
K1 W14 3.748(8) 1_655 ?
K1 W3 3.803(8) 1_655 ?
K1 W1 3.813(9) 1_655 ?
K2 O8W 2.74(3) . ?
K2 O14W 2.89(5) . ?
K2 O46 2.99(2) 2_676 ?
K2 O14W 3.22(5) 2_676 ?
K3 O20W 2.585(10) 2_566 ?
K3 O20W 2.585(10) . ?
K3 O19W 2.587(10) . ?
K3 O19W 2.587(10) 2_566 ?
K3 O10W 2.577(10) 2_566 ?
K3 O10W 2.577(10) . ?
K4 O7W 2.85(3) . ?
K4 O68 2.87(2) 2_676 ?
K4 O6W 2.90(3) 2_676 ?
K4 O66 2.93(2) 2_676 ?
K4 O15W 2.94(5) . ?
K4 O9W 2.99(3) . ?
K4 O20 3.30(2) 2_676 ?
K4 W11 3.669(9) 2_676 ?
K4 K2 4.589(14) 2_676 ?
K5 O13W 2.48(5) . ?
K5 O21W 2.61(5) . ?
K5 O12W 2.66(6) . ?
K5 O11W 2.75(5) . ?
K5 O18W 2.97(11) . ?
K5 Na3 4.20(3) . ?
K5 Na2 4.285(19) 2_666 ?
K5 Na4 4.58(3) . ?
Na1 O16W 2.56(8) . ?
Na2 O22W 2.62(5) . ?
Na2 O43 2.86(2) 2_576 ?
Na2 O21W 2.87(5) 2_666 ?
Na2 O38 2.90(3) 2_576 ?
Na2 K5 4.285(19) 2_666 ?
Na3 O18W 2.92(11) . ?
Na3 O17W 2.95(6) . ?
Na4 O12W 2.71(7) . ?
Na4 O48 2.98(4) 1_655 ?
O6W K4 2.90(3) 2_676 ?
O14W K2 3.22(5) 2_676 ?
O21W Na2 2.87(5) 2_666 ?
